data_2213959
loop_
_publ_author_name
'Kirillova,  Marina V.'
'Haukka, Matti'
'Kirillov,  Alexander M.'
'Silva, Jos\'e A. L.'
'Fra\'usto da Silva,  Jo\~ao J. R.'
'Pombeiro, Armando J. L.'

_publ_section_title
;
 Diaquabis(2-hydroxyiminopropionato-\k^2^<i>N</i>,<i>O</i>)copper(II)
;
_journal_coeditor_code SI2012
_journal_issue 6
_journal_name_full 'Acta Crystallographica Section E'
_journal_page_first m1670
_journal_page_last m1671
_journal_paper_doi 10.1107/S160053680702226X
_journal_volume 63
_journal_year 2007
_chemical_formula_iupac '[Cu (C3 H4 N O3)2 (H2 O)2]'
_chemical_formula_moiety 'C6 H12 Cu N2 O8'
_chemical_formula_sum 'C6 H12 Cu N2 O8'
_chemical_formula_weight 303.72
_chemical_name_systematic
;
Diaquabis(2-hydroxyiminopropionato-\k^2^N,O)copper(II)
;
_space_group_IT_number 2
_symmetry_cell_setting triclinic
_symmetry_space_group_name_Hall '-P 1'
_symmetry_space_group_name_H-M 'P -1'
_atom_sites_solution_hydrogens geom
_atom_sites_solution_primary direct
_atom_sites_solution_secondary difmap
_audit_creation_method SHELXL-97
_cell_angle_alpha 87.413(4)
_cell_angle_beta 88.565(5)
_cell_angle_gamma 74.939(5)
_cell_formula_units_Z 1
_cell_length_a 4.8204(3)
_cell_length_b 6.5447(4)
_cell_length_c 8.7092(6)
_cell_measurement_reflns_used 2320
_cell_measurement_temperature 100(2)
_cell_measurement_theta_max 27.41
_cell_measurement_theta_min 3.91
_cell_volume 265.02(3)
_computing_cell_refinement 'DENZO/SCALEPACK (Otwinowski & Minor, 1997)'
_computing_data_collection 'Collect (Bruker, 2004 or Nonius, 1998?)'
_computing_data_reduction DENZO/SCALEPACK
_computing_molecular_graphics 'DIAMOND (Brandenburg, 2006)'
_computing_publication_material SHELXL97
_computing_structure_refinement 'SHELXL97 (Sheldrick, 1997)'
_computing_structure_solution 'SHELXS97 (Sheldrick, 1997)'
_diffrn_ambient_temperature 100(2)
_diffrn_detector_area_resol_mean 9
_diffrn_measured_fraction_theta_full 0.994
_diffrn_measured_fraction_theta_max 0.994
_diffrn_measurement_device '95mm CCD camera on \k-goniostat'
_diffrn_measurement_device_type 'Nonius KappaCCD'
_diffrn_measurement_method '\f scans and \w scans with \k offset'
_diffrn_radiation_monochromator 'horizontally mounted graphite crystal'
_diffrn_radiation_source 'fine-focus sealed tube'
_diffrn_radiation_type MoK\a
_diffrn_radiation_wavelength 0.71073
_diffrn_reflns_av_R_equivalents 0.0145
_diffrn_reflns_av_sigmaI/netI 0.0272
_diffrn_reflns_limit_h_max 6
_diffrn_reflns_limit_h_min -6
_diffrn_reflns_limit_k_max 8
_diffrn_reflns_limit_k_min -8
_diffrn_reflns_limit_l_max 11
_diffrn_reflns_limit_l_min -11
_diffrn_reflns_number 2320
_diffrn_reflns_theta_full 27.41
_diffrn_reflns_theta_max 27.41
_diffrn_reflns_theta_min 3.91
_exptl_absorpt_coefficient_mu 2.096
_exptl_absorpt_correction_T_max 0.8671
_exptl_absorpt_correction_T_min 0.5094
_exptl_absorpt_correction_type multi-scan
_exptl_absorpt_process_details '(XPREP in SHELXTL; Sheldrick, 2001)'
_exptl_crystal_colour 'pale green'
_exptl_crystal_density_diffrn 1.903
_exptl_crystal_density_method 'not measured'
_exptl_crystal_description plate
_exptl_crystal_F_000 155
_exptl_crystal_size_max 0.37
_exptl_crystal_size_mid 0.14
_exptl_crystal_size_min 0.07
_refine_diff_density_max 0.422
_refine_diff_density_min -0.562
_refine_ls_extinction_method none
_refine_ls_goodness_of_fit_ref 1.097
_refine_ls_hydrogen_treatment mixed
_refine_ls_matrix_type full
_refine_ls_number_parameters 85
_refine_ls_number_reflns 1207
_refine_ls_number_restraints 0
_refine_ls_restrained_S_all 1.097
_refine_ls_R_factor_all 0.0262
_refine_ls_R_factor_gt 0.0249
_refine_ls_shift/su_max 0.000
_refine_ls_shift/su_mean 0.000
_refine_ls_structure_factor_coef Fsqd
_refine_ls_weighting_details 'calc w=1/[\s^2^(Fo^2^)+(0.0274P)^2^+0.2627P] where P=(Fo^2^+2Fc^2^)/3'
_refine_ls_weighting_scheme calc
_refine_ls_wR_factor_gt 0.0629
_refine_ls_wR_factor_ref 0.0640
_reflns_number_gt 1170
_reflns_number_total 1207
_reflns_threshold_expression I>2sigma(I)
_cod_data_source_file si2012.cif
_cod_data_source_block I
_cod_depositor_comments
;
The following automatic conversions were performed:
'_symmetry_cell_setting' value 'Triclinic' changed to 'triclinic'
according to '/home/saulius/struct/CIF-dictionaries/cif_core.dic'
dictionary named 'cif_core.dic' version 2.4.1 from 2010-06-29.

Automatic conversion script
Id: cif_fix_enum 1527 2010-12-29 10:47:43Z saulius 

The following automatic conversions were performed:

'_symmetry_cell_setting' value 'Triclinic' changed to 'triclinic'
according to /home/saulius/struct/CIF-dictionaries/cif_core.dic
dictionary named 'cif_core.dic' version 2.4.1 from 2010-06-29.

Automatic conversion script
Id: cif_fix_values 1715 2011-07-08 13:25:40Z adriana 
;
_cod_database_code 2213959
_cod_database_fobs_code 2213959

loop_
_symmetry_equiv_pos_as_xyz
'x, y, z'
'-x, -y, -z'

loop_
_atom_site_type_symbol
_atom_site_label
_atom_site_fract_x
_atom_site_fract_y
_atom_site_fract_z
_atom_site_U_iso_or_equiv
_atom_site_adp_type
_atom_site_calc_flag
_atom_site_refinement_flags
_atom_site_occupancy
Cu Cu1 0.0000 0.0000 0.0000 0.01113(12) Uani d S 1
O O1 -0.3635(3) -0.0415(2) 0.29803(15) 0.0142(3) Uani d . 1
H H1O -0.430(6) -0.118(4) 0.235(3) 0.030(7) Uiso d . 1
O O2 0.1815(3) 0.4394(2) 0.24723(16) 0.0161(3) Uani d . 1
O O3 0.1601(3) 0.2297(2) 0.05499(15) 0.0128(3) Uani d . 1
O O4 0.3956(3) -0.2557(2) 0.11946(15) 0.0133(3) Uani d . 1
N N1 -0.1846(3) 0.0563(2) 0.21363(18) 0.0106(3) Uani d . 1
C C1 -0.1067(4) 0.1993(3) 0.2845(2) 0.0112(3) Uani d . 1
C C2 -0.1950(4) 0.2699(3) 0.4424(2) 0.0163(4) Uani d . 1
H H2A -0.3498 0.2080 0.4798 0.025 Uiso calc R 1
H H2B -0.2630 0.4247 0.4406 0.025 Uiso calc R 1
H H2C -0.0302 0.2235 0.5109 0.025 Uiso calc R 1
C C3 0.0944(4) 0.3002(3) 0.1904(2) 0.0112(3) Uani d . 1
H H4A 0.5075 -0.3129 0.0472 0.017 Uiso d R 1
H H4B 0.3083 -0.3461 0.1542 0.017 Uiso d R 1

loop_
_atom_site_aniso_label
_atom_site_aniso_U_11
_atom_site_aniso_U_22
_atom_site_aniso_U_33
_atom_site_aniso_U_12
_atom_site_aniso_U_13
_atom_site_aniso_U_23
Cu1 0.01162(18) 0.01280(17) 0.01097(17) -0.00651(12) 0.00254(11) -0.00354(11)
O1 0.0156(7) 0.0183(7) 0.0128(6) -0.0118(5) 0.0037(5) -0.0022(5)
O2 0.0209(7) 0.0152(7) 0.0158(7) -0.0105(6) 0.0016(5) -0.0044(5)
O3 0.0136(7) 0.0149(6) 0.0119(6) -0.0072(5) 0.0027(5) -0.0034(5)
O4 0.0127(7) 0.0140(6) 0.0148(6) -0.0065(5) 0.0027(5) -0.0019(5)
N1 0.0090(7) 0.0126(7) 0.0109(7) -0.0045(6) 0.0013(5) -0.0006(6)
C1 0.0102(9) 0.0117(8) 0.0117(8) -0.0028(7) 0.0002(6) -0.0012(6)
C2 0.0192(10) 0.0186(9) 0.0129(9) -0.0076(8) 0.0034(7) -0.0054(7)
C3 0.0100(8) 0.0108(8) 0.0127(8) -0.0023(6) -0.0003(6) -0.0007(6)

loop_
_atom_type_symbol
_atom_type_description
_atom_type_scat_dispersion_real
_atom_type_scat_dispersion_imag
_atom_type_scat_source
C C 0.0033 0.0016 'International Tables Vol C Tables 4.2.6.8 and 6.1.1.4'
H H 0.0000 0.0000 'International Tables Vol C Tables 4.2.6.8 and 6.1.1.4'
N N 0.0061 0.0033 'International Tables Vol C Tables 4.2.6.8 and 6.1.1.4'
O O 0.0106 0.0060 'International Tables Vol C Tables 4.2.6.8 and 6.1.1.4'
Cu Cu 0.3201 1.2651 'International Tables Vol C Tables 4.2.6.8 and 6.1.1.4'

loop_
_geom_angle_atom_site_label_1
_geom_angle_atom_site_label_2
_geom_angle_atom_site_label_3
_geom_angle_site_symmetry_1
_geom_angle_site_symmetry_3
_geom_angle
_geom_angle_publ_flag
O3 Cu1 O3 . 2 180 ?
O3 Cu1 N1 . 2 99.31(6) ?
O3 Cu1 N1 2 2 80.69(6) ?
O3 Cu1 N1 . . 80.69(6) yes
O3 Cu1 N1 2 . 99.31(6) ?
N1 Cu1 N1 2 . 180 ?
O3 Cu1 O4 . 2 89.28(5) ?
O3 Cu1 O4 2 2 90.72(5) ?
N1 Cu1 O4 2 2 88.44(5) ?
N1 Cu1 O4 . 2 91.56(5) ?
O3 Cu1 O4 . . 90.72(5) yes
O3 Cu1 O4 2 . 89.28(5) ?
N1 Cu1 O4 2 . 91.56(5) ?
N1 Cu1 O4 . . 88.44(5) yes
O4 Cu1 O4 2 . 180 ?
N1 O1 H1O . . 107.5(19) ?
C3 O3 Cu1 . . 115.88(11) ?
Cu1 O4 H4A . . 106.8 ?
Cu1 O4 H4B . . 99.7 ?
H4A O4 H4B . . 107.3 ?
C1 N1 O1 . . 114.50(15) ?
C1 N1 Cu1 . . 114.06(12) ?
O1 N1 Cu1 . . 131.30(11) ?
N1 C1 C2 . . 126.73(17) ?
N1 C1 C3 . . 113.30(15) ?
C2 C1 C3 . . 119.97(16) ?
C1 C2 H2A . . 109.5 ?
C1 C2 H2B . . 109.5 ?
H2A C2 H2B . . 109.5 ?
C1 C2 H2C . . 109.5 ?
H2A C2 H2C . . 109.5 ?
H2B C2 H2C . . 109.5 ?
O2 C3 O3 . . 125.38(17) ?
O2 C3 C1 . . 118.66(16) ?
O3 C3 C1 . . 115.96(15) ?

loop_
_geom_bond_atom_site_label_1
_geom_bond_atom_site_label_2
_geom_bond_site_symmetry_2
_geom_bond_distance
_geom_bond_publ_flag
Cu1 O3 . 1.9421(13) yes
Cu1 O3 2 1.9421(13) ?
Cu1 N1 2 2.0487(15) ?
Cu1 N1 . 2.0488(15) yes
Cu1 O4 2 2.4090(14) ?
Cu1 O4 . 2.4090(14) yes
O1 N1 . 1.3805(19) ?
O1 H1O . 0.88(3) ?
O2 C3 . 1.225(2) ?
O3 C3 . 1.288(2) ?
O4 H4A . 0.8527 ?
O4 H4B . 0.8519 ?
N1 C1 . 1.282(2) ?
C1 C2 . 1.488(2) ?
C1 C3 . 1.514(2) ?
C2 H2A . 0.9800 ?
C2 H2B . 0.9800 ?
C2 H2C . 0.9800 ?

loop_
_geom_hbond_atom_site_label_D
_geom_hbond_atom_site_label_H
_geom_hbond_atom_site_label_A
_geom_hbond_site_symmetry_A
_geom_hbond_distance_DH
_geom_hbond_distance_HA
_geom_hbond_distance_DA
_geom_hbond_angle_DHA
_geom_hbond_publ_flag
O1 H1O O4 1_455 0.88(3) 1.74(3) 2.6207(19) 173(3) yes
O4 H4A O3 2_655 0.85 2.00 2.6319(18) 130 yes
O4 H4B O2 1_545 0.85 1.82 2.6638(18) 170 yes
C2 H2C O1 2_556 0.98 2.57 3.535(3) 169.2 yes
